data_7221552
loop_
_publ_author_name
'Jiang, Xue'
'Han, Song-De'
'Zhao, Ran'
'Xu, Jian'
'Bu, Xian-He'

_publ_section_title
;
 Ln(III) ion dependent magnetism in heterometallic Cu-Ln complexes based
 on azide and 1,2,3-triazole-4,5-dicarboxylate as co-ligands
;
_journal_name_full 'RSC Adv.'
_journal_paper_doi 10.1039/C5RA07972A
_journal_year 2015
_chemical_formula_sum 'C8 H12 Cu2 Dy N9 O14'
_chemical_formula_weight 747.85
_chemical_name_systematic
; 
 ? 
;
_space_group_IT_number 13
_symmetry_cell_setting monoclinic
_symmetry_space_group_name_Hall '-P 2yc'
_symmetry_space_group_name_H-M 'P 1 2/c 1'
_atom_sites_solution_hydrogens geom
_atom_sites_solution_primary direct
_atom_sites_solution_secondary difmap
_audit_creation_method SHELXL-97
_audit_update_record
;
2015-04-25 deposited with the CCDC.
2015-07-13 downloaded from the CCDC.
;
_cell_angle_alpha 90.00
_cell_angle_beta 103.14(3)
_cell_angle_gamma 90.00
_cell_formula_units_Z 2
_cell_length_a 11.787(2)
_cell_length_b 7.4590(15)
_cell_length_c 11.559(2)
_cell_measurement_temperature 293(2)
_cell_volume 989.7(3)
_computing_structure_refinement 'SHELXL-97 (Sheldrick, 1997)'
_computing_structure_solution 'SHELXS-97 (Sheldrick, 1990)'
_diffrn_ambient_temperature 293(2)
_diffrn_measured_fraction_theta_full 0.996
_diffrn_measured_fraction_theta_max 0.996
_diffrn_radiation_monochromator graphite
_diffrn_radiation_source 'fine-focus sealed tube'
_diffrn_radiation_type MoK\a
_diffrn_radiation_wavelength 0.71073
_diffrn_reflns_av_R_equivalents 0.0788
_diffrn_reflns_av_sigmaI/netI 0.0581
_diffrn_reflns_limit_h_max 14
_diffrn_reflns_limit_h_min -14
_diffrn_reflns_limit_k_max 8
_diffrn_reflns_limit_k_min -8
_diffrn_reflns_limit_l_max 13
_diffrn_reflns_limit_l_min -13
_diffrn_reflns_number 8069
_diffrn_reflns_theta_full 25.00
_diffrn_reflns_theta_max 25.00
_diffrn_reflns_theta_min 3.26
_exptl_absorpt_coefficient_mu 5.960
_exptl_crystal_colour atrovirens
_exptl_crystal_density_diffrn 2.510
_exptl_crystal_density_method 'not measured'
_exptl_crystal_description fusiform
_exptl_crystal_F_000 718
_refine_diff_density_max 1.870
_refine_diff_density_min -1.464
_refine_diff_density_rms 0.205
_refine_ls_extinction_method none
_refine_ls_goodness_of_fit_ref 1.177
_refine_ls_hydrogen_treatment mixed
_refine_ls_matrix_type full
_refine_ls_number_parameters 145
_refine_ls_number_reflns 1742
_refine_ls_number_restraints 0
_refine_ls_restrained_S_all 1.177
_refine_ls_R_factor_all 0.0596
_refine_ls_R_factor_gt 0.0549
_refine_ls_shift/su_max 0.004
_refine_ls_shift/su_mean 0.000
_refine_ls_structure_factor_coef Fsqd
_refine_ls_weighting_details 'calc w=1/[\s^2^(Fo^2^)+(0.0318P)^2^+14.5153P] where P=(Fo^2^+2Fc^2^)/3'
_refine_ls_weighting_scheme calc
_refine_ls_wR_factor_gt 0.1221
_refine_ls_wR_factor_ref 0.1244
_reflns_number_gt 1619
_reflns_number_total 1742
_reflns_threshold_expression >2sigma(I)
_cod_data_source_file c5ra07972a1.cif
_cod_data_source_block 1
_cod_depositor_comments
;
The following automatic conversions were performed:

'_symmetry_cell_setting' value 'Monoclinic' changed to 'monoclinic'
according to
/usr/data/users/saulius/crontab/automatic-downloads/rss-feeds/RSC/lib/dictionaries/cif_core.dic
dictionary named 'cif_core.dic' version 2.4.2 from 2011-04-26.

Automatic conversion script
Id: cif_fix_values 3271 2015-04-21 07:52:19Z andrius 
;
_cod_original_sg_symbol_H-M P2/c
_cod_database_code 7221552

loop_
_symmetry_equiv_pos_as_xyz
'x, y, z'
'-x, y, -z+1/2'
'-x, -y, -z'
'x, -y, z-1/2'

loop_
_atom_site_label
_atom_site_type_symbol
_atom_site_fract_x
_atom_site_fract_y
_atom_site_fract_z
_atom_site_U_iso_or_equiv
_atom_site_adp_type
_atom_site_occupancy
_atom_site_symmetry_multiplicity
_atom_site_calc_flag
_atom_site_refinement_flags
O3 O 0.4022(7) 0.2764(12) 0.3348(7) 0.046(2) Uani 1 1 d .
N3 N 0.1329(8) 0.0416(12) 0.2492(7) 0.028(2) Uani 1 1 d .
N2 N 0.0678(8) 0.0137(11) 0.1411(7) 0.027(2) Uani 1 1 d .
Dy1 Dy 0.5000 0.48008(9) 0.2500 0.0198(2) Uani 1 2 d S
Cu2 Cu 0.08300(13) 0.1144(2) -0.11185(11) 0.0433(5) Uani 1 1 d .
O1 O 0.3699(7) 0.3511(10) 0.0763(6) 0.0318(17) Uani 1 1 d .
N1 N 0.1145(8) 0.0951(12) 0.0612(7) 0.028(2) Uani 1 1 d .
O1W O 0.4894(7) 0.6949(10) 0.0971(6) 0.0317(17) Uani 1 1 d .
H1WB H 0.4194 0.7212 0.0664 0.038 Uiso 1 1 d R
H1WA H 0.5210 0.6634 0.0414 0.038 Uiso 1 1 d R
C6 C 0.2779(9) 0.2670(14) 0.0396(9) 0.026(2) Uani 1 1 d .
C7 C 0.2159(9) 0.1731(14) 0.1197(8) 0.023(2) Uani 1 1 d .
O2 O 0.2291(7) 0.2533(12) -0.0725(6) 0.041(2) Uani 1 1 d .
C9 C 0.2240(9) 0.1419(13) 0.2390(9) 0.026(2) Uani 1 1 d .
O2W O 0.3100(4) 0.6237(6) 0.2318(4) 0.048(2) Uani 1 1 d .
H2WA H 0.2910 0.6801 0.2882 0.058 Uiso 1 1 d R
H2WB H 0.2937 0.6084 0.1572 0.058 Uiso 1 1 d R
N4 N 0.0000(4) 0.2882(6) -0.2500(4) 0.036(3) Uani 1 2 d SR
O4 O 0.2867(4) 0.1729(6) 0.4449(4) 0.048(2) Uani 1 1 d R
N5 N 0.0000(4) 0.4472(6) -0.2500(4) 0.050(4) Uani 1 2 d SR
C16 C 0.3108(4) 0.1979(6) 0.3475(4) 0.034(3) Uani 1 1 d R
O3W O 0.1246(4) 0.6162(6) 0.0310(4) 0.077(3) Uani 1 1 d R
H3WB H 0.1440 0.7218 0.0167 0.092 Uiso 1 1 d R
H3WA H 0.1374 0.6225 0.1062 0.092 Uiso 1 1 d R
N6 N 0.0000 0.597(2) -0.2500 0.125(12) Uani 1 2 d S

loop_
_atom_site_aniso_label
_atom_site_aniso_U_11
_atom_site_aniso_U_22
_atom_site_aniso_U_33
_atom_site_aniso_U_23
_atom_site_aniso_U_13
_atom_site_aniso_U_12
O3 0.042(5) 0.067(6) 0.026(4) 0.010(4) 0.006(4) -0.028(5)
N3 0.030(5) 0.042(5) 0.010(4) 0.004(4) 0.001(4) -0.016(4)
N2 0.035(5) 0.033(5) 0.014(4) 0.001(4) 0.005(4) -0.014(4)
Dy1 0.0201(4) 0.0242(4) 0.0160(4) 0.000 0.0061(3) 0.000
Cu2 0.0454(9) 0.0731(11) 0.0118(7) -0.0031(6) 0.0075(6) -0.0366(8)
O1 0.036(5) 0.042(4) 0.019(4) -0.008(3) 0.010(3) -0.012(4)
N1 0.027(5) 0.034(5) 0.024(5) -0.007(4) 0.011(4) -0.013(4)
O1W 0.035(5) 0.041(4) 0.019(4) 0.002(3) 0.006(3) 0.002(4)
C6 0.031(6) 0.033(6) 0.018(5) -0.002(4) 0.012(5) -0.002(5)
C7 0.026(6) 0.032(5) 0.010(5) -0.004(4) 0.004(4) -0.006(5)
O2 0.046(5) 0.062(5) 0.016(4) -0.005(4) 0.009(3) -0.032(4)
C9 0.027(6) 0.027(5) 0.022(5) 0.007(4) 0.001(4) -0.002(4)
O2W 0.040(5) 0.074(6) 0.025(4) -0.017(4) -0.004(4) 0.018(5)
N4 0.053(9) 0.025(7) 0.024(7) 0.000 -0.003(6) 0.000
O4 0.060(6) 0.069(6) 0.017(4) -0.006(4) 0.013(4) -0.030(5)
N5 0.077(12) 0.032(9) 0.040(9) 0.000 0.010(8) 0.000
C16 0.032(7) 0.043(7) 0.027(6) 0.003(5) 0.009(5) -0.007(5)
O3W 0.084(8) 0.100(9) 0.047(6) -0.011(6) 0.013(6) 0.012(7)
N6 0.27(4) 0.025(10) 0.065(14) 0.000 0.017(18) 0.000

loop_
_atom_type_symbol
_atom_type_description
_atom_type_scat_dispersion_real
_atom_type_scat_dispersion_imag
_atom_type_scat_source
C C 0.0033 0.0016 'International Tables Vol C Tables 4.2.6.8 and 6.1.1.4'
H H 0.0000 0.0000 'International Tables Vol C Tables 4.2.6.8 and 6.1.1.4'
O O 0.0106 0.0060 'International Tables Vol C Tables 4.2.6.8 and 6.1.1.4'
N N 0.0061 0.0033 'International Tables Vol C Tables 4.2.6.8 and 6.1.1.4'
Dy Dy -0.1892 4.4098 'International Tables Vol C Tables 4.2.6.8 and 6.1.1.4'
Cu Cu 0.3201 1.2651 'International Tables Vol C Tables 4.2.6.8 and 6.1.1.4'

loop_
_geom_angle_atom_site_label_1
_geom_angle_atom_site_label_2
_geom_angle_atom_site_label_3
_geom_angle
_geom_angle_site_symmetry_1
_geom_angle_site_symmetry_3
C16 O3 Dy1 153.4(6) . .
N2 N3 C9 108.1(8) . .
N2 N3 Cu2 114.6(6) . 4_556
C9 N3 Cu2 136.4(7) . 4_556
N3 N2 N1 110.0(8) . .
N3 N2 Cu2 122.8(6) . 3
N1 N2 Cu2 126.9(6) . 3
O3 Dy1 O3 95.6(5) 2_655 .
O3 Dy1 O1W 146.4(3) 2_655 2_655
O3 Dy1 O1W 94.4(3) . 2_655
O3 Dy1 O1W 94.4(3) 2_655 .
O3 Dy1 O1W 146.4(3) . .
O1W Dy1 O1W 94.8(3) 2_655 .
O3 Dy1 O1 70.4(3) 2_655 .
O3 Dy1 O1 78.7(3) . .
O1W Dy1 O1 143.2(3) 2_655 .
O1W Dy1 O1 74.6(2) . .
O3 Dy1 O1 78.7(3) 2_655 2_655
O3 Dy1 O1 70.4(3) . 2_655
O1W Dy1 O1 74.6(2) 2_655 2_655
O1W Dy1 O1 143.2(3) . 2_655
O1 Dy1 O1 133.4(4) . 2_655
O3 Dy1 O2W 77.5(3) 2_655 2_655
O3 Dy1 O2W 143.5(2) . 2_655
O1W Dy1 O2W 75.4(2) 2_655 2_655
O1W Dy1 O2W 70.1(2) . 2_655
O1 Dy1 O2W 129.6(2) . 2_655
O1 Dy1 O2W 73.1(2) 2_655 2_655
O3 Dy1 O2W 143.5(2) 2_655 .
O3 Dy1 O2W 77.5(3) . .
O1W Dy1 O2W 70.1(2) 2_655 .
O1W Dy1 O2W 75.4(2) . .
O1 Dy1 O2W 73.1(2) . .
O1 Dy1 O2W 129.6(2) 2_655 .
O2W Dy1 O2W 128.1(2) 2_655 .
N1 Cu2 O2 81.4(3) . .
N1 Cu2 N2 95.4(3) . 3
O2 Cu2 N2 175.3(3) . 3
N1 Cu2 N4 139.9(3) . .
O2 Cu2 N4 94.7(3) . .
N2 Cu2 N4 85.6(3) 3 .
N1 Cu2 N3 134.2(4) . 4
O2 Cu2 N3 94.8(4) . 4
N2 Cu2 N3 89.9(4) 3 4
N4 Cu2 N3 85.8(3) . 4
C6 O1 Dy1 145.1(6) . .
N2 N1 C7 107.8(8) . .
N2 N1 Cu2 137.3(7) . .
C7 N1 Cu2 114.7(6) . .
Dy1 O1W H1WB 110.6 . .
Dy1 O1W H1WA 114.9 . .
H1WB O1W H1WA 107.5 . .
O1 C6 O2 122.4(9) . .
O1 C6 C7 122.9(9) . .
O2 C6 C7 114.7(9) . .
N1 C7 C9 106.1(9) . .
N1 C7 C6 113.2(8) . .
C9 C7 C6 140.7(9) . .
C6 O2 Cu2 116.0(6) . .
N3 C9 C7 107.9(9) . .
N3 C9 C16 119.8(8) . .
C7 C9 C16 132.3(9) . .
Dy1 O2W H2WA 123.2 . .
Dy1 O2W H2WB 91.1 . .
H2WA O2W H2WB 144.2 . .
N5 N4 Cu2 127.77(12) . .
N5 N4 Cu2 127.77(13) . 2_554
Cu2 N4 Cu2 104.5(2) . 2_554
N6 N5 N4 180.0(4) . .
O4 C16 O3 123.7(4) . .
O4 C16 C9 117.9(4) . .
O3 C16 C9 118.3(6) . .
H3WB O3W H3WA 99.0 . .

loop_
_geom_bond_atom_site_label_1
_geom_bond_atom_site_label_2
_geom_bond_distance
_geom_bond_site_symmetry_2
O3 C16 1.264(9) .
O3 Dy1 2.261(7) .
N3 N2 1.325(11) .
N3 C9 1.335(13) .
N3 Cu2 2.170(8) 4_556
N2 N1 1.326(11) .
N2 Cu2 1.979(8) 3
Dy1 O3 2.261(7) 2_655
Dy1 O1W 2.368(7) 2_655
Dy1 O1W 2.368(7) .
Dy1 O1 2.431(7) .
Dy1 O1 2.431(7) 2_655
Dy1 O2W 2.449(5) 2_655
Dy1 O2W 2.449(5) .
Cu2 N1 1.954(9) .
Cu2 O2 1.972(7) .
Cu2 N2 1.979(8) 3
Cu2 N4 2.116(5) .
Cu2 N3 2.170(8) 4
O1 C6 1.241(12) .
N1 C7 1.363(13) .
O1W H1WB 0.8438 .
O1W H1WA 0.8471 .
C6 O2 1.297(12) .
C6 C7 1.479(14) .
C7 C9 1.381(13) .
C9 C16 1.487(11) .
O2W H2WA 0.8475 .
O2W H2WB 0.8481 .
N4 N5 1.1864 .
N4 Cu2 2.116(5) 2_554
O4 C16 1.2368 .
N5 N6 1.119(18) .
O3W H3WB 0.8469 .
O3W H3WA 0.8481 .
